data_7004393
loop_
_publ_author_name
'Khalaf, Majid S.'
'Coles, Martyn P.'
'Hitchcock, Peter B.'

_publ_section_title
;
 A structural, theoretical and coordinative evaluation of the bicyclic
 guanidinate derived from 1,4,6-triazabicyclo[3.3.0]oct-4-ene
;
_journal_issue 32
_journal_name_full 'Dalton Transactions'
_journal_page_first 4288
_journal_page_last 4295
_journal_paper_doi 10.1039/b806510a
_journal_year 2008
_chemical_absolute_configuration ad
_chemical_compound_source 'synthesis as described'
_chemical_formula_moiety 'C22 H38 N12 Zn3, 2(C7 H8)'
_chemical_formula_sum 'C36 H54 N12 Zn3'
_chemical_formula_weight 851.02
_chemical_name_systematic
;
?
;
_space_group_IT_number 82
_symmetry_cell_setting tetragonal
_symmetry_Int_Tables_number 82
_symmetry_space_group_name_Hall 'I -4'
_symmetry_space_group_name_H-M 'I -4'
_atom_sites_solution_hydrogens geom
_atom_sites_solution_primary direct
_atom_sites_solution_secondary difmap
_audit_conform_dict_location ftp://ftp.iucr.org/pub/cif_core.dic
_audit_conform_dict_name cif_core.dic
_audit_conform_dict_version 2.2
_audit_creation_date 2007-09-19T15:30:25-00:00
_audit_creation_method 'WinGX routine CIF_UPDATE'
_cell_angle_alpha 90
_cell_angle_beta 90
_cell_angle_gamma 90
_cell_formula_units_Z 8
_cell_length_a 20.5807(8)
_cell_length_b 20.5807(8)
_cell_length_c 20.3647(9)
_cell_measurement_reflns_used 30828
_cell_measurement_temperature 173(2)
_cell_measurement_theta_max 26.022
_cell_measurement_theta_min 3.395
_cell_measurement_wavelength 0.71073
_cell_volume 8625.8(6)
_computing_cell_refinement 'HKL Scalepack (Otwinowski & Minor 1997)'
_computing_data_collection 'Collect (Nonius BV, 1997-2000)'
_computing_data_reduction 'HKL Denzo and Scalepack (Otwinowski & Minor 1997)'
_computing_molecular_graphics 'Ortep-3 for Windows (Farrugia, 1997)'
_computing_publication_material 'WinGX publication routines (Farrugia, 1999)'
_computing_structure_refinement 'SHELXL-97 (Sheldrick, 1997)'
_computing_structure_solution 'SHELXS-97 (Sheldrick, 1997)'
_diffrn_ambient_temperature 173(2)
_diffrn_detector 'CCD plate'
_diffrn_measured_fraction_theta_full 0.993
_diffrn_measured_fraction_theta_max 0.993
_diffrn_measurement_device '95mm CCD camera on \k-goniostat'
_diffrn_measurement_device_type KappaCCD
_diffrn_measurement_method 'CCD rotation images, thick slices'
_diffrn_orient_matrix_type 'by Nonius Collect from scalepack cell'
_diffrn_orient_matrix_UB_11 0.15583E-1
_diffrn_orient_matrix_UB_12 -0.33644E-2
_diffrn_orient_matrix_UB_13 -0.463863E-1
_diffrn_orient_matrix_UB_21 0.424439E-1
_diffrn_orient_matrix_UB_22 0.197857E-1
_diffrn_orient_matrix_UB_23 0.130971E-1
_diffrn_orient_matrix_UB_31 0.177931E-1
_diffrn_orient_matrix_UB_32 -0.442506E-1
_diffrn_orient_matrix_UB_33 0.93828E-2
_diffrn_radiation_monochromator graphite
_diffrn_radiation_probe x-ray
_diffrn_radiation_type MoK\a
_diffrn_radiation_wavelength 0.71073
_diffrn_reflns_av_R_equivalents 0.0544
_diffrn_reflns_av_unetI/netI 0.0744
_diffrn_reflns_limit_h_max 25
_diffrn_reflns_limit_h_min -18
_diffrn_reflns_limit_k_max 21
_diffrn_reflns_limit_k_min -24
_diffrn_reflns_limit_l_max 25
_diffrn_reflns_limit_l_min -18
_diffrn_reflns_number 19504
_diffrn_reflns_theta_full 25.99
_diffrn_reflns_theta_max 25.99
_diffrn_reflns_theta_min 3.44
_diffrn_source 'Enraf Nonius FR590'
_exptl_absorpt_coefficient_mu 1.694
_exptl_absorpt_correction_T_max 0.7835
_exptl_absorpt_correction_T_min 0.7104
_exptl_absorpt_correction_type multi-scan
_exptl_absorpt_process_details
;
[c.f. r.h. blessing, acta cryst. (1995), a51, 33-38]
;
_exptl_crystal_colour colourless
_exptl_crystal_density_diffrn 1.311
_exptl_crystal_density_method 'not measured'
_exptl_crystal_description prism
_exptl_crystal_F_000 3552
_exptl_crystal_size_max 0.2
_exptl_crystal_size_mid 0.2
_exptl_crystal_size_min 0.1
_refine_diff_density_max 0.534
_refine_diff_density_min -0.499
_refine_diff_density_rms 0.087
_refine_ls_abs_structure_details 'Flack H D (1983), Acta Cryst. A39, 876-881'
_refine_ls_abs_structure_Flack 0.03(2)
_refine_ls_extinction_method none
_refine_ls_goodness_of_fit_ref 1.055
_refine_ls_hydrogen_treatment constr
_refine_ls_matrix_type full
_refine_ls_number_parameters 392
_refine_ls_number_reflns 8306
_refine_ls_number_restraints 0
_refine_ls_restrained_S_all 1.055
_refine_ls_R_factor_all 0.1007
_refine_ls_R_factor_gt 0.0652
_refine_ls_shift/su_max 0
_refine_ls_shift/su_mean 0
_refine_ls_structure_factor_coef Fsqd
_refine_ls_weighting_details 'calc w=1/[\s^2^(Fo^2^)+(0.0844P)^2^+16.9627P] where P=(Fo^2^+2Fc^2^)/3'
_refine_ls_weighting_scheme calc
_refine_ls_wR_factor_gt 0.1513
_refine_ls_wR_factor_ref 0.1686
_reflns_number_gt 6048
_reflns_number_total 8306
_reflns_threshold_expression >2sigma(I)
_cod_data_source_file b806510a.txt
_cod_data_source_block (3)-sep307
_cod_database_code 7004393

loop_
_symmetry_equiv_pos_as_xyz
'x, y, z'
'-x, -y, z'
'y, -x, -z'
'-y, x, -z'
'x+1/2, y+1/2, z+1/2'
'-x+1/2, -y+1/2, z+1/2'
'y+1/2, -x+1/2, -z+1/2'
'-y+1/2, x+1/2, -z+1/2'

loop_
_atom_site_label
_atom_site_type_symbol
_atom_site_fract_x
_atom_site_fract_y
_atom_site_fract_z
_atom_site_U_iso_or_equiv
_atom_site_adp_type
_atom_site_occupancy
_atom_site_symmetry_multiplicity
_atom_site_calc_flag
_atom_site_refinement_flags
_atom_site_disorder_assembly
_atom_site_disorder_group
Zn1 Zn 0.36387(4) 0.25368(4) 0.12806(4) 0.0446(2) Uani 1 1 d . . .
Zn2 Zn 0.48632(4) 0.33537(4) 0.18642(4) 0.0483(2) Uani 1 1 d . . .
Zn3 Zn 0.47521(5) 0.16213(4) 0.06126(5) 0.0524(3) Uani 1 1 d . . .
N1 N 0.3183(3) 0.3348(3) 0.1493(3) 0.0505(16) Uani 1 1 d . . .
N2 N 0.4106(3) 0.3966(3) 0.1890(3) 0.0530(16) Uani 1 1 d . . .
N3 N 0.3081(3) 0.4405(3) 0.1796(3) 0.0560(17) Uani 1 1 d . . .
N4 N 0.3109(3) 0.1768(3) 0.1103(3) 0.0541(17) Uani 1 1 d . . .
N5 N 0.3933(4) 0.1077(3) 0.0645(4) 0.065(2) Uani 1 1 d . . .
N6 N 0.2878(4) 0.0749(3) 0.0756(4) 0.067(2) Uani 1 1 d . . .
N7 N 0.4288(3) 0.2465(3) 0.2026(3) 0.0423(14) Uani 1 1 d . . .
N8 N 0.5042(3) 0.1686(3) 0.1552(3) 0.0502(16) Uani 1 1 d . . .
N9 N 0.4820(3) 0.1694(3) 0.2643(3) 0.0493(15) Uani 1 1 d . . .
N10 N 0.4245(3) 0.2549(3) 0.0479(3) 0.0471(15) Uani 1 1 d . . .
N11 N 0.5059(3) 0.3274(3) 0.0896(3) 0.0497(16) Uani 1 1 d . . .
N12 N 0.4750(3) 0.3296(3) -0.0177(3) 0.0502(15) Uani 1 1 d . . .
C1 C 0.3499(4) 0.3871(4) 0.1714(4) 0.0475(18) Uani 1 1 d . . .
C2 C 0.2491(4) 0.3537(4) 0.1436(5) 0.060(2) Uani 1 1 d . . .
H2A H 0.2204 0.3191 0.1609 0.072 Uiso 1 1 calc R . .
H2B H 0.2374 0.3625 0.0973 0.072 Uiso 1 1 calc R . .
C3 C 0.2438(4) 0.4158(4) 0.1855(5) 0.067(2) Uani 1 1 d . . .
H3A H 0.2114 0.4464 0.1673 0.081 Uiso 1 1 calc R . .
H3B H 0.2328 0.4057 0.2317 0.081 Uiso 1 1 calc R . .
C4 C 0.3427(5) 0.4816(4) 0.2265(4) 0.063(2) Uani 1 1 d . . .
H4A H 0.3304 0.4708 0.2723 0.076 Uiso 1 1 calc R . .
H4B H 0.3339 0.5282 0.2184 0.076 Uiso 1 1 calc R . .
C5 C 0.4123(5) 0.4653(4) 0.2134(5) 0.061(2) Uani 1 1 d . . .
H5A H 0.4385 0.4686 0.254 0.073 Uiso 1 1 calc R . .
H5B H 0.4309 0.4947 0.1798 0.073 Uiso 1 1 calc R . .
C6 C 0.3348(5) 0.1225(4) 0.0850(4) 0.054(2) Uani 1 1 d . . .
C7 C 0.2398(5) 0.1677(4) 0.1174(5) 0.068(2) Uani 1 1 d . . .
H7A H 0.2157 0.2063 0.1014 0.082 Uiso 1 1 calc R . .
H7B H 0.2277 0.1592 0.1636 0.082 Uiso 1 1 calc R . .
C8 C 0.2268(5) 0.1090(5) 0.0745(6) 0.085(3) Uani 1 1 d . . .
H8A H 0.1914 0.0819 0.0929 0.102 Uiso 1 1 calc R . .
H8B H 0.2151 0.1221 0.0292 0.102 Uiso 1 1 calc R . .
C9 C 0.3148(6) 0.0336(5) 0.0249(5) 0.088(3) Uani 1 1 d . . .
H9A H 0.3021 0.049 -0.0194 0.105 Uiso 1 1 calc R . .
H9B H 0.3004 -0.012 0.0304 0.105 Uiso 1 1 calc R . .
C10 C 0.3871(6) 0.0401(5) 0.0355(5) 0.082(3) Uani 1 1 d . . .
H10A H 0.4111 0.0365 -0.0064 0.099 Uiso 1 1 calc R . .
H10B H 0.4033 0.0066 0.0664 0.099 Uiso 1 1 calc R . .
C11 C 0.4716(4) 0.1948(4) 0.2028(4) 0.0453(18) Uani 1 1 d . . .
C12 C 0.4037(4) 0.2493(4) 0.2710(4) 0.0522(19) Uani 1 1 d . . .
H12A H 0.3623 0.2252 0.2751 0.063 Uiso 1 1 calc R . .
H12B H 0.3966 0.2949 0.285 0.063 Uiso 1 1 calc R . .
C13 C 0.4586(4) 0.2165(4) 0.3128(4) 0.0522(18) Uani 1 1 d . . .
H13A H 0.4929 0.2479 0.3255 0.063 Uiso 1 1 calc R . .
H13B H 0.4412 0.195 0.3525 0.063 Uiso 1 1 calc R . .
C14 C 0.5452(4) 0.1365(5) 0.2604(5) 0.065(2) Uani 1 1 d . . .
H14A H 0.5468 0.0975 0.2889 0.078 Uiso 1 1 calc R . .
H14B H 0.5814 0.166 0.2719 0.078 Uiso 1 1 calc R . .
C15 C 0.5457(4) 0.1188(4) 0.1886(5) 0.059(2) Uani 1 1 d . . .
H15A H 0.5905 0.1199 0.171 0.071 Uiso 1 1 calc R . .
H15B H 0.5276 0.0747 0.1819 0.071 Uiso 1 1 calc R . .
C16 C 0.4681(4) 0.3035(4) 0.0441(4) 0.0448(17) Uani 1 1 d . . .
C17 C 0.3948(4) 0.2540(4) -0.0192(4) 0.053(2) Uani 1 1 d . . .
H17A H 0.3546 0.2803 -0.0205 0.064 Uiso 1 1 calc R . .
H17B H 0.3844 0.209 -0.0329 0.064 Uiso 1 1 calc R . .
C18 C 0.4470(4) 0.2833(4) -0.0632(4) 0.0491(18) Uani 1 1 d . . .
H18A H 0.4791 0.2504 -0.0775 0.059 Uiso 1 1 calc R . .
H18B H 0.4281 0.305 -0.1022 0.059 Uiso 1 1 calc R . .
C19 C 0.5395(4) 0.3598(4) -0.0168(4) 0.059(2) Uani 1 1 d . . .
H19A H 0.5409 0.3992 -0.0447 0.07 Uiso 1 1 calc R . .
H19B H 0.5736 0.3291 -0.0314 0.07 Uiso 1 1 calc R . .
C20 C 0.5468(4) 0.3766(4) 0.0552(5) 0.065(2) Uani 1 1 d . . .
H20A H 0.5928 0.3733 0.0692 0.077 Uiso 1 1 calc R . .
H20B H 0.5311 0.4212 0.0642 0.077 Uiso 1 1 calc R . .
C21 C 0.5573(5) 0.3528(5) 0.2491(5) 0.070(3) Uani 1 1 d . . .
H21A H 0.5921 0.3766 0.2269 0.105 Uiso 1 1 calc R . .
H21B H 0.5743 0.3115 0.2659 0.105 Uiso 1 1 calc R . .
H21C H 0.5406 0.3788 0.2857 0.105 Uiso 1 1 calc R . .
C22 C 0.5353(6) 0.1390(5) -0.0102(5) 0.083(3) Uani 1 1 d . . .
H22A H 0.527 0.167 -0.0483 0.125 Uiso 1 1 calc R . .
H22B H 0.5286 0.0935 -0.0226 0.125 Uiso 1 1 calc R . .
H22C H 0.5802 0.1451 0.0046 0.125 Uiso 1 1 calc R . .
C1S C 0.0861(8) 0.3549(8) 0.2615(9) 0.125(5) Uiso 1 1 d . A 1
C2S C 0.0742(8) 0.3915(10) 0.2057(9) 0.140(6) Uiso 1 1 d . A 1
H2S H 0.0704 0.4374 0.2082 0.168 Uiso 1 1 calc R A 1
C3S C 0.0682(9) 0.3612(10) 0.1491(10) 0.144(6) Uiso 1 1 d . A 1
H3S H 0.0582 0.3887 0.113 0.172 Uiso 1 1 calc R A 1
C4S C 0.0737(10) 0.2998(12) 0.1344(13) 0.180(8) Uiso 1 1 d . A 1
H4S H 0.0689 0.2846 0.0906 0.216 Uiso 1 1 calc R A 1
C5S C 0.0871(10) 0.2577(12) 0.1866(12) 0.176(8) Uiso 1 1 d . A 1
H5S H 0.0914 0.2121 0.1811 0.211 Uiso 1 1 calc R A 1
C6S C 0.0939(8) 0.2891(9) 0.2492(9) 0.136(5) Uiso 1 1 d . A 1
H6S H 0.1047 0.2623 0.2856 0.164 Uiso 1 1 calc R A 1
C7S C 0.0920(10) 0.3826(10) 0.3240(10) 0.172(7) Uiso 1 1 d . A 1
H7S1 H 0.1012 0.3485 0.3563 0.257 Uiso 0.5 1 calc PR A 1
H7S2 H 0.0513 0.4046 0.3356 0.257 Uiso 0.5 1 calc PR A 1
H7S3 H 0.1276 0.4143 0.3239 0.257 Uiso 0.5 1 calc PR A 1
H7S4 H 0.0855 0.4297 0.3209 0.257 Uiso 0.5 1 calc PR A 1
H7S5 H 0.1354 0.3736 0.3416 0.257 Uiso 0.5 1 calc PR A 1
H7S6 H 0.0591 0.364 0.3533 0.257 Uiso 0.5 1 calc PR A 1
C8S C 0.2740(7) 0.2863(7) 0.3841(8) 0.117(4) Uiso 1 1 d . B 1
C9S C 0.3130(9) 0.2592(9) 0.4363(9) 0.142(6) Uiso 1 1 d . B 1
H9S H 0.3428 0.2855 0.46 0.171 Uiso 1 1 calc R B 1
C10S C 0.3063(9) 0.1984(9) 0.4499(10) 0.146(6) Uiso 1 1 d . B 1
H10S H 0.3253 0.1801 0.4882 0.175 Uiso 1 1 calc R B 1
C11S C 0.2713(8) 0.1616(8) 0.4078(8) 0.121(5) Uiso 1 1 d . B 1
H11S H 0.2696 0.1161 0.4153 0.145 Uiso 1 1 calc R B 1
C12S C 0.2413(9) 0.1838(9) 0.3599(9) 0.140(6) Uiso 1 1 d . B 1
H12S H 0.219 0.154 0.3324 0.168 Uiso 1 1 calc R B 1
C13S C 0.2378(10) 0.2571(10) 0.3421(9) 0.153(6) Uiso 1 1 d . B 1
H13S H 0.2138 0.2763 0.3073 0.183 Uiso 1 1 calc R B 1
C14S C 0.2874(14) 0.3600(14) 0.3725(14) 0.245(12) Uiso 1 1 d . B 1
H14C H 0.316 0.3765 0.4073 0.367 Uiso 0.5 1 calc PR B 1
H14D H 0.2463 0.384 0.3732 0.367 Uiso 0.5 1 calc PR B 1
H14E H 0.3085 0.3659 0.3298 0.367 Uiso 0.5 1 calc PR B 1
H14F H 0.2646 0.3744 0.3329 0.367 Uiso 0.5 1 calc PR B 1
H14G H 0.3342 0.3669 0.367 0.367 Uiso 0.5 1 calc PR B 1
H14H H 0.272 0.385 0.4104 0.367 Uiso 0.5 1 calc PR B 1

loop_
_atom_site_aniso_label
_atom_site_aniso_U_11
_atom_site_aniso_U_22
_atom_site_aniso_U_33
_atom_site_aniso_U_23
_atom_site_aniso_U_13
_atom_site_aniso_U_12
Zn1 0.0436(5) 0.0414(5) 0.0490(5) 0.0042(4) -0.0012(4) -0.0010(4)
Zn2 0.0493(5) 0.0455(5) 0.0502(5) 0.0040(4) -0.0065(4) -0.0023(4)
Zn3 0.0609(6) 0.0463(5) 0.0501(5) 0.0041(4) 0.0044(5) 0.0054(4)
N1 0.041(3) 0.053(4) 0.058(4) 0.001(3) -0.001(3) 0.008(3)
N2 0.056(4) 0.045(4) 0.057(4) -0.003(3) -0.002(4) 0.004(3)
N3 0.059(4) 0.049(4) 0.060(4) 0.007(3) 0.004(4) 0.012(3)
N4 0.053(4) 0.051(4) 0.058(4) 0.004(3) -0.006(3) -0.016(3)
N5 0.094(6) 0.041(4) 0.060(4) -0.006(3) 0.007(4) -0.015(4)
N6 0.082(6) 0.054(4) 0.064(5) 0.005(4) -0.009(4) -0.024(4)
N7 0.049(3) 0.039(3) 0.038(3) 0.003(3) -0.005(3) 0.003(3)
N8 0.049(4) 0.049(4) 0.053(4) 0.006(3) 0.000(3) 0.008(3)
N9 0.056(4) 0.044(4) 0.049(4) 0.005(3) -0.004(3) 0.001(3)
N10 0.053(4) 0.042(3) 0.046(4) 0.005(3) -0.004(3) -0.002(3)
N11 0.052(4) 0.049(4) 0.049(4) 0.003(3) 0.004(3) -0.015(3)
N12 0.053(4) 0.049(4) 0.049(4) 0.008(3) 0.002(3) -0.006(3)
C1 0.059(5) 0.041(4) 0.042(4) 0.001(3) 0.005(4) 0.004(4)
C2 0.041(4) 0.071(6) 0.069(6) 0.010(5) -0.002(4) 0.004(4)
C3 0.061(5) 0.065(5) 0.077(6) 0.008(5) 0.009(5) 0.019(4)
C4 0.082(6) 0.058(5) 0.051(5) -0.009(4) -0.003(5) 0.013(5)
C5 0.073(6) 0.039(4) 0.072(6) -0.004(4) -0.001(5) -0.007(4)
C6 0.073(6) 0.044(5) 0.046(4) 0.008(4) -0.011(4) -0.015(4)
C7 0.079(6) 0.045(5) 0.081(7) 0.003(4) 0.009(5) -0.014(4)
C8 0.079(7) 0.090(7) 0.084(7) 0.010(6) -0.017(6) -0.032(6)
C9 0.121(10) 0.068(6) 0.074(7) -0.001(5) -0.017(6) -0.039(7)
C10 0.124(10) 0.052(5) 0.071(7) -0.009(5) -0.005(6) -0.025(6)
C11 0.043(4) 0.045(4) 0.049(5) 0.010(3) -0.001(3) 0.002(3)
C12 0.054(5) 0.049(4) 0.053(5) 0.008(4) -0.003(4) -0.003(4)
C13 0.055(4) 0.052(4) 0.049(4) 0.000(4) -0.004(4) 0.002(4)
C14 0.058(5) 0.067(6) 0.070(6) 0.024(5) -0.005(4) 0.002(4)
C15 0.056(5) 0.057(5) 0.064(5) 0.009(4) -0.002(4) 0.008(4)
C16 0.044(4) 0.044(4) 0.047(4) 0.001(3) 0.001(3) 0.003(3)
C17 0.059(5) 0.054(5) 0.046(5) 0.009(4) -0.009(4) 0.002(4)
C18 0.057(5) 0.046(4) 0.044(4) 0.005(4) 0.008(4) 0.001(4)
C19 0.055(5) 0.055(5) 0.066(6) 0.005(4) 0.006(4) -0.007(4)
C20 0.058(5) 0.066(5) 0.069(6) 0.018(5) 0.013(5) -0.002(4)
C21 0.062(5) 0.069(6) 0.078(6) 0.006(5) -0.023(5) -0.015(5)
C22 0.104(8) 0.085(7) 0.060(6) 0.000(5) 0.003(6) 0.037(6)

loop_
_atom_type_symbol
_atom_type_description
_atom_type_scat_dispersion_real
_atom_type_scat_dispersion_imag
_atom_type_scat_source
C C 0.0033 0.0016 'International Tables Vol C Tables 4.2.6.8 and 6.1.1.4'
H H 0 0 'International Tables Vol C Tables 4.2.6.8 and 6.1.1.4'
N N 0.0061 0.0033 'International Tables Vol C Tables 4.2.6.8 and 6.1.1.4'
Zn Zn 0.2839 1.4301 'International Tables Vol C Tables 4.2.6.8 and 6.1.1.4'

loop_
_geom_angle_atom_site_label_1
_geom_angle_atom_site_label_2
_geom_angle_atom_site_label_3
_geom_angle
_geom_angle_site_symmetry_1
_geom_angle_site_symmetry_3
_geom_angle_publ_flag
N4 Zn1 N1 117.6(3) . . ?
N4 Zn1 N7 116.5(3) . . ?
N1 Zn1 N7 102.2(3) . . ?
N4 Zn1 N10 101.6(3) . . ?
N1 Zn1 N10 117.0(3) . . ?
N7 Zn1 N10 101.3(2) . . ?
C21 Zn2 N2 116.4(4) . . ?
C21 Zn2 N11 120.0(4) . . ?
N2 Zn2 N11 103.4(3) . . ?
C21 Zn2 N7 116.9(3) . . ?
N2 Zn2 N7 95.7(2) . . ?
N11 Zn2 N7 100.7(2) . . ?
C22 Zn3 N8 122.2(4) . . ?
C22 Zn3 N5 114.4(4) . . ?
N8 Zn3 N5 104.6(3) . . ?
C22 Zn3 N10 114.7(4) . . ?
N8 Zn3 N10 101.7(2) . . ?
N5 Zn3 N10 95.2(3) . . ?
C1 N1 C2 106.4(7) . . ?
C1 N1 Zn1 121.9(5) . . ?
C2 N1 Zn1 131.7(5) . . ?
C1 N2 C5 104.7(6) . . ?
C1 N2 Zn2 129.7(5) . . ?
C5 N2 Zn2 125.6(5) . . ?
C1 N3 C3 107.4(6) . . ?
C1 N3 C4 103.4(6) . . ?
C3 N3 C4 127.3(8) . . ?
C6 N4 C7 107.4(7) . . ?
C6 N4 Zn1 123.2(6) . . ?
C7 N4 Zn1 129.3(6) . . ?
C6 N5 C10 105.0(8) . . ?
C6 N5 Zn3 130.3(5) . . ?
C10 N5 Zn3 124.4(7) . . ?
C6 N6 C8 105.5(7) . . ?
C6 N6 C9 104.2(8) . . ?
C8 N6 C9 127.5(8) . . ?
C11 N7 C12 104.4(6) . . ?
C11 N7 Zn1 118.7(5) . . ?
C12 N7 Zn1 118.0(5) . . ?
C11 N7 Zn2 107.3(5) . . ?
C12 N7 Zn2 107.1(4) . . ?
Zn1 N7 Zn2 100.5(2) . . ?
C11 N8 C15 104.0(6) . . ?
C11 N8 Zn3 125.8(5) . . ?
C15 N8 Zn3 123.8(5) . . ?
C11 N9 C13 108.1(6) . . ?
C11 N9 C14 105.4(6) . . ?
C13 N9 C14 129.2(7) . . ?
C16 N10 C17 103.4(6) . . ?
C16 N10 Zn1 117.3(5) . . ?
C17 N10 Zn1 118.5(5) . . ?
C16 N10 Zn3 109.6(5) . . ?
C17 N10 Zn3 107.2(5) . . ?
Zn1 N10 Zn3 100.3(3) . . ?
C16 N11 C20 105.0(7) . . ?
C16 N11 Zn2 127.2(5) . . ?
C20 N11 Zn2 121.0(5) . . ?
C16 N12 C18 106.7(6) . . ?
C16 N12 C19 104.3(6) . . ?
C18 N12 C19 130.3(6) . . ?
N2 C1 N1 132.4(7) . . ?
N2 C1 N3 115.6(7) . . ?
N1 C1 N3 111.9(7) . . ?
N1 C2 C3 104.0(7) . . ?
N1 C2 H2A 111 . . ?
C3 C2 H2A 111 . . ?
N1 C2 H2B 111 . . ?
C3 C2 H2B 111 . . ?
H2A C2 H2B 109 . . ?
N3 C3 C2 100.7(7) . . ?
N3 C3 H3A 111.6 . . ?
C2 C3 H3A 111.6 . . ?
N3 C3 H3B 111.6 . . ?
C2 C3 H3B 111.6 . . ?
H3A C3 H3B 109.4 . . ?
N3 C4 C5 102.7(7) . . ?
N3 C4 H4A 111.2 . . ?
C5 C4 H4A 111.2 . . ?
N3 C4 H4B 111.2 . . ?
C5 C4 H4B 111.2 . . ?
H4A C4 H4B 109.1 . . ?
C4 C5 N2 104.3(7) . . ?
C4 C5 H5A 110.9 . . ?
N2 C5 H5A 110.9 . . ?
C4 C5 H5B 110.9 . . ?
N2 C5 H5B 110.9 . . ?
H5A C5 H5B 108.9 . . ?
N5 C6 N4 131.4(7) . . ?
N5 C6 N6 115.6(8) . . ?
N4 C6 N6 112.9(8) . . ?
N4 C7 C8 102.6(8) . . ?
N4 C7 H7A 111.3 . . ?
C8 C7 H7A 111.3 . . ?
N4 C7 H7B 111.3 . . ?
C8 C7 H7B 111.3 . . ?
H7A C7 H7B 109.2 . . ?
N6 C8 C7 103.0(8) . . ?
N6 C8 H8A 111.2 . . ?
C7 C8 H8A 111.2 . . ?
N6 C8 H8B 111.2 . . ?
C7 C8 H8B 111.2 . . ?
H8A C8 H8B 109.1 . . ?
N6 C9 C10 102.9(8) . . ?
N6 C9 H9A 111.2 . . ?
C10 C9 H9A 111.2 . . ?
N6 C9 H9B 111.2 . . ?
C10 C9 H9B 111.2 . . ?
H9A C9 H9B 109.1 . . ?
C9 C10 N5 102.7(9) . . ?
C9 C10 H10A 111.2 . . ?
N5 C10 H10A 111.2 . . ?
C9 C10 H10B 111.2 . . ?
N5 C10 H10B 111.2 . . ?
H10A C10 H10B 109.1 . . ?
N8 C11 N9 116.2(6) . . ?
N8 C11 N7 130.4(7) . . ?
N9 C11 N7 113.4(7) . . ?
N7 C12 C13 103.9(6) . . ?
N7 C12 H12A 111 . . ?
C13 C12 H12A 111 . . ?
N7 C12 H12B 111 . . ?
C13 C12 H12B 111 . . ?
H12A C12 H12B 109 . . ?
N9 C13 C12 99.0(6) . . ?
N9 C13 H13A 112 . . ?
C12 C13 H13A 112 . . ?
N9 C13 H13B 112 . . ?
C12 C13 H13B 112 . . ?
H13A C13 H13B 109.7 . . ?
N9 C14 C15 99.7(6) . . ?
N9 C14 H14A 111.8 . . ?
C15 C14 H14A 111.8 . . ?
N9 C14 H14B 111.8 . . ?
C15 C14 H14B 111.8 . . ?
H14A C14 H14B 109.6 . . ?
N8 C15 C14 105.7(7) . . ?
N8 C15 H15A 110.6 . . ?
C14 C15 H15A 110.6 . . ?
N8 C15 H15B 110.6 . . ?
C14 C15 H15B 110.6 . . ?
H15A C15 H15B 108.7 . . ?
N11 C16 N10 129.6(7) . . ?
N11 C16 N12 116.1(7) . . ?
N10 C16 N12 114.2(7) . . ?
N10 C17 C18 104.0(6) . . ?
N10 C17 H17A 110.9 . . ?
C18 C17 H17A 110.9 . . ?
N10 C17 H17B 110.9 . . ?
C18 C17 H17B 110.9 . . ?
H17A C17 H17B 109 . . ?
N12 C18 C17 99.5(6) . . ?
N12 C18 H18A 111.9 . . ?
C17 C18 H18A 111.9 . . ?
N12 C18 H18B 111.9 . . ?
C17 C18 H18B 111.9 . . ?
H18A C18 H18B 109.6 . . ?
N12 C19 C20 101.4(6) . . ?
N12 C19 H19A 111.5 . . ?
C20 C19 H19A 111.5 . . ?
N12 C19 H19B 111.5 . . ?
C20 C19 H19B 111.5 . . ?
H19A C19 H19B 109.3 . . ?
N11 C20 C19 104.1(7) . . ?
N11 C20 H20A 110.9 . . ?
C19 C20 H20A 110.9 . . ?
N11 C20 H20B 110.9 . . ?
C19 C20 H20B 110.9 . . ?
H20A C20 H20B 109 . . ?
Zn2 C21 H21A 109.5 . . ?
Zn2 C21 H21B 109.5 . . ?
H21A C21 H21B 109.5 . . ?
Zn2 C21 H21C 109.5 . . ?
H21A C21 H21C 109.5 . . ?
H21B C21 H21C 109.5 . . ?
Zn3 C22 H22A 109.5 . . ?
Zn3 C22 H22B 109.5 . . ?
H22A C22 H22B 109.5 . . ?
Zn3 C22 H22C 109.5 . . ?
H22A C22 H22C 109.5 . . ?
H22B C22 H22C 109.5 . . ?
C2S C1S C6S 113.8(18) . . ?
C2S C1S C7S 122.6(18) . . ?
C6S C1S C7S 123.5(18) . . ?
C3S C2S C1S 118.5(19) . . ?
C3S C2S H2S 120.7 . . ?
C1S C2S H2S 120.7 . . ?
C4S C3S C2S 131(2) . . ?
C4S C3S H3S 114.6 . . ?
C2S C3S H3S 114.6 . . ?
C3S C4S C5S 116(2) . . ?
C3S C4S H4S 121.9 . . ?
C5S C4S H4S 121.9 . . ?
C4S C5S C6S 115(2) . . ?
C4S C5S H5S 122.7 . . ?
C6S C5S H5S 122.7 . . ?
C1S C6S C5S 126.0(19) . . ?
C1S C6S H6S 117 . . ?
C5S C6S H6S 117 . . ?
C1S C7S H7S1 109.5 . . ?
C1S C7S H7S2 109.5 . . ?
H7S1 C7S H7S2 109.5 . . ?
C1S C7S H7S3 109.5 . . ?
H7S1 C7S H7S3 109.5 . . ?
H7S2 C7S H7S3 109.5 . . ?
C1S C7S H7S4 109.5 . . ?
H7S1 C7S H7S4 141.1 . . ?
H7S2 C7S H7S4 56.3 . . ?
H7S3 C7S H7S4 56.3 . . ?
C1S C7S H7S5 109.5 . . ?
H7S1 C7S H7S5 56.3 . . ?
H7S2 C7S H7S5 141.1 . . ?
H7S3 C7S H7S5 56.3 . . ?
H7S4 C7S H7S5 109.5 . . ?
C1S C7S H7S6 109.5 . . ?
H7S1 C7S H7S6 56.3 . . ?
H7S2 C7S H7S6 56.3 . . ?
H7S3 C7S H7S6 141.1 . . ?
H7S4 C7S H7S6 109.5 . . ?
H7S5 C7S H7S6 109.5 . . ?
C13S C8S C9S 129.2(18) . . ?
C13S C8S C14S 117.3(19) . . ?
C9S C8S C14S 112.8(18) . . ?
C10S C9S C8S 118.3(19) . . ?
C10S C9S H9S 120.9 . . ?
C8S C9S H9S 120.9 . . ?
C9S C10S C11S 118(2) . . ?
C9S C10S H10S 121.1 . . ?
C11S C10S H10S 121.1 . . ?
C12S C11S C10S 123.8(19) . . ?
C12S C11S H11S 118.1 . . ?
C10S C11S H11S 118.1 . . ?
C11S C12S C13S 124(2) . . ?
C11S C12S H12S 117.8 . . ?
C13S C12S H12S 117.8 . . ?
C8S C13S C12S 105.8(18) . . ?
C8S C13S H13S 127.1 . . ?
C12S C13S H13S 127.1 . . ?
C8S C14S H14C 109.5 . . ?
C8S C14S H14D 109.5 . . ?
H14C C14S H14D 109.5 . . ?
C8S C14S H14E 109.5 . . ?
H14C C14S H14E 109.5 . . ?
H14D C14S H14E 109.5 . . ?
C8S C14S H14F 109.5 . . ?
H14C C14S H14F 141.1 . . ?
H14D C14S H14F 56.3 . . ?
H14E C14S H14F 56.3 . . ?
C8S C14S H14G 109.5 . . ?
H14C C14S H14G 56.3 . . ?
H14D C14S H14G 141.1 . . ?
H14E C14S H14G 56.3 . . ?
H14F C14S H14G 109.5 . . ?
C8S C14S H14H 109.5 . . ?
H14C C14S H14H 56.3 . . ?
H14D C14S H14H 56.3 . . ?
H14E C14S H14H 141.1 . . ?
H14F C14S H14H 109.5 . . ?
H14G C14S H14H 109.5 . . ?

loop_
_geom_bond_atom_site_label_1
_geom_bond_atom_site_label_2
_geom_bond_distance
_geom_bond_site_symmetry_2
_geom_bond_publ_flag
Zn1 N4 1.956(6) . ?
Zn1 N1 1.963(6) . ?
Zn1 N7 2.027(6) . ?
Zn1 N10 2.056(7) . ?
Zn2 C21 1.972(8) . ?
Zn2 N2 2.006(6) . ?
Zn2 N11 2.019(6) . ?
Zn2 N7 2.204(6) . ?
Zn3 C22 1.969(10) . ?
Zn3 N8 2.009(7) . ?
Zn3 N5 2.025(8) . ?
Zn3 N10 2.193(6) . ?
N1 C1 1.336(10) . ?
N1 C2 1.481(10) . ?
N2 C1 1.314(10) . ?
N2 C5 1.498(10) . ?
N3 C1 1.406(10) . ?
N3 C3 1.422(11) . ?
N3 C4 1.460(11) . ?
N4 C6 1.324(11) . ?
N4 C7 1.483(11) . ?
N5 C6 1.310(12) . ?
N5 C10 1.518(11) . ?
N6 C6 1.390(11) . ?
N6 C8 1.438(13) . ?
N6 C9 1.448(14) . ?
N7 C11 1.381(9) . ?
N7 C12 1.488(10) . ?
N8 C11 1.297(10) . ?
N8 C15 1.496(10) . ?
N9 C11 1.373(9) . ?
N9 C13 1.466(10) . ?
N9 C14 1.468(11) . ?
N10 C16 1.345(10) . ?
N10 C17 1.497(10) . ?
N11 C16 1.305(10) . ?
N11 C20 1.493(10) . ?
N12 C16 1.376(10) . ?
N12 C18 1.449(10) . ?
N12 C19 1.467(10) . ?
C2 C3 1.541(13) . ?
C2 H2A 0.99 . ?
C2 H2B 0.99 . ?
C3 H3A 0.99 . ?
C3 H3B 0.99 . ?
C4 C5 1.497(13) . ?
C4 H4A 0.99 . ?
C4 H4B 0.99 . ?
C5 H5A 0.99 . ?
C5 H5B 0.99 . ?
C7 C8 1.516(14) . ?
C7 H7A 0.99 . ?
C7 H7B 0.99 . ?
C8 H8A 0.99 . ?
C8 H8B 0.99 . ?
C9 C10 1.510(16) . ?
C9 H9A 0.99 . ?
C9 H9B 0.99 . ?
C10 H10A 0.99 . ?
C10 H10B 0.99 . ?
C12 C13 1.569(11) . ?
C12 H12A 0.99 . ?
C12 H12B 0.99 . ?
C13 H13A 0.99 . ?
C13 H13B 0.99 . ?
C14 C15 1.508(13) . ?
C14 H14A 0.99 . ?
C14 H14B 0.99 . ?
C15 H15A 0.99 . ?
C15 H15B 0.99 . ?
C17 C18 1.524(11) . ?
C17 H17A 0.99 . ?
C17 H17B 0.99 . ?
C18 H18A 0.99 . ?
C18 H18B 0.99 . ?
C19 C20 1.514(13) . ?
C19 H19A 0.99 . ?
C19 H19B 0.99 . ?
C20 H20A 0.99 . ?
C20 H20B 0.99 . ?
C21 H21A 0.98 . ?
C21 H21B 0.98 . ?
C21 H21C 0.98 . ?
C22 H22A 0.98 . ?
C22 H22B 0.98 . ?
C22 H22C 0.98 . ?
C1S C2S 1.39(2) . ?
C1S C6S 1.39(2) . ?
C1S C7S 1.40(2) . ?
C2S C3S 1.32(2) . ?
C2S H2S 0.95 . ?
C3S C4S 1.30(2) . ?
C3S H3S 0.95 . ?
C4S C5S 1.40(3) . ?
C4S H4S 0.95 . ?
C5S C6S 1.44(3) . ?
C5S H5S 0.95 . ?
C6S H6S 0.95 . ?
C7S H7S1 0.98 . ?
C7S H7S2 0.98 . ?
C7S H7S3 0.98 . ?
C7S H7S4 0.98 . ?
C7S H7S5 0.98 . ?
C7S H7S6 0.98 . ?
C8S C13S 1.28(2) . ?
C8S C9S 1.44(2) . ?
C8S C14S 1.56(3) . ?
C9S C10S 1.29(2) . ?
C9S H9S 0.95 . ?
C10S C11S 1.35(2) . ?
C10S H10S 0.95 . ?
C11S C12S 1.24(2) . ?
C11S H11S 0.95 . ?
C12S C13S 1.55(2) . ?
C12S H12S 0.95 . ?
C13S H13S 0.95 . ?
C14S H14C 0.98 . ?
C14S H14D 0.98 . ?
C14S H14E 0.98 . ?
C14S H14F 0.98 . ?
C14S H14G 0.98 . ?
C14S H14H 0.98 . ?
